data_7114073
loop_
_publ_author_name
'Barnett, Sarah A.'
'Blake, Alexander J.'
'Champness, Neil R.'
'Wilson, Claire'

_publ_section_title
;
 Structural isomerism in CuSCN coordination polymers
;
_journal_issue 15
_journal_name_full 'Chemical Communications'
_journal_page_first 1640
_journal_paper_doi 10.1039/b203661d
_journal_year 2002
_chemical_formula_moiety 'C14 H9 Cu N6 S'
_chemical_formula_sum 'C14 H9 Cu N6 S'
_chemical_formula_weight 356.87
_chemical_name_common CuSCN(dpt)
_chemical_name_systematic
; 
Copper(I) thiocyanate 2,4-bis(4-pyridyl)-1,3,5-triazine 
;
_space_group_IT_number 2
_symmetry_cell_setting triclinic
_symmetry_space_group_name_Hall '-P 1'
_symmetry_space_group_name_H-M 'P -1'
_atom_sites_solution_hydrogens geom
_atom_sites_solution_primary direct
_atom_sites_solution_secondary 'difference Fourier synthesis'
_audit_creation_method SHELXL-97
_cell_angle_alpha 83.643(1)
_cell_angle_beta 82.941(1)
_cell_angle_gamma 84.974(1)
_cell_formula_units_Z 2
_cell_length_a 5.6960(4)
_cell_length_b 8.4957(6)
_cell_length_c 14.178(1)
_cell_measurement_reflns_used 4315
_cell_measurement_temperature 150(2)
_cell_measurement_theta_max 28.22
_cell_measurement_theta_min 2.42
_cell_volume 674.80(8)
_computing_cell_refinement 'SAINT (Bruker, 1999a)'
_computing_data_collection 'SMART version 5.054 (Bruker, 1998)'
_computing_data_reduction 'SAINT; SHELXTL version 5.1 (Bruker, 1997)'
_computing_molecular_graphics 'SHELXTL/PC (version 5.03)(Sheldrick, 1994)'
_computing_publication_material 'SHELXL-97; PLATON (Spek, 2000)'
_computing_structure_refinement 'SHELXL-97 (Sheldrick, 1997)'
_computing_structure_solution 'SHELXS-97 (Sheldrick, 1990)'
_diffrn_ambient_temperature 150(2)
_diffrn_measured_fraction_theta_full 0.989
_diffrn_measured_fraction_theta_max 0.882
_diffrn_measurement_device_type 'Bruker SMART CCD area detector'
_diffrn_measurement_method omega
_diffrn_radiation_monochromator graphite
_diffrn_radiation_source 'fine-focus sealed tube'
_diffrn_radiation_type MoK\a
_diffrn_radiation_wavelength 0.71073
_diffrn_reflns_av_R_equivalents 0.022
_diffrn_reflns_av_sigmaI/netI 0.022
_diffrn_reflns_limit_h_max 7
_diffrn_reflns_limit_h_min -7
_diffrn_reflns_limit_k_max 11
_diffrn_reflns_limit_k_min -11
_diffrn_reflns_limit_l_max 18
_diffrn_reflns_limit_l_min -18
_diffrn_reflns_number 6860
_diffrn_reflns_theta_full 26.00
_diffrn_reflns_theta_max 28.71
_diffrn_reflns_theta_min 1.45
_diffrn_standards_decay_% none
_exptl_absorpt_coefficient_mu 1.777
_exptl_absorpt_correction_T_max 0.685
_exptl_absorpt_correction_T_min 0.405
_exptl_absorpt_correction_type multi-scan
_exptl_absorpt_process_details 'SADABS (Bruker, 1999b)'
_exptl_crystal_colour orange
_exptl_crystal_density_diffrn 1.756
_exptl_crystal_density_meas ?
_exptl_crystal_density_method 'not measured'
_exptl_crystal_description lath
_exptl_crystal_F_000 360
_exptl_crystal_size_max 0.40
_exptl_crystal_size_mid 0.12
_exptl_crystal_size_min 0.05
_refine_diff_density_max 0.53
_refine_diff_density_min -0.58
_refine_diff_density_rms 0.12
_refine_ls_extinction_method none
_refine_ls_goodness_of_fit_ref 1.105
_refine_ls_hydrogen_treatment 'riding model'
_refine_ls_matrix_type full
_refine_ls_number_parameters 199
_refine_ls_number_reflns 3080
_refine_ls_number_restraints 0
_refine_ls_restrained_S_all 1.105
_refine_ls_R_factor_all 0.0353
_refine_ls_R_factor_gt 0.0296
_refine_ls_shift/su_max 0.001
_refine_ls_shift/su_mean 0.000
_refine_ls_structure_factor_coef Fsqd
_refine_ls_weighting_details 'w=1/[\s^2^(Fo^2^)+(0.0636P)^2^] where P=(Fo^2^+2Fc^2^)/3'
_refine_ls_weighting_scheme calc
_refine_ls_wR_factor_gt 0.0850
_refine_ls_wR_factor_ref 0.0955
_reflns_number_gt 2686
_reflns_number_total 3080
_reflns_threshold_expression >2sigma(I)
_cod_data_source_file b203661d.txt
_cod_data_source_block compound_2
_cod_depositor_comments
;
The following automatic conversions were performed:
'_atom_site_symetry_multiplicity' tag replaced with
'_atom_site_symmetry_multiplicity'.

Automatic conversion script
Id: cif_correct_tags 1440 2010-10-19 06:21:57Z saulius 

The following automatic conversions were performed:

'_exptl_crystal_density_meas' value 'not measured' was changed to '?'
- the value is perceived as not measured.

Automatic conversion script
Id: cif_fix_values 3008 2015-01-20 13:52:24Z robertas 

The following automatic conversions were performed:

'_refine_ls_weighting_scheme' value 'calc
w=1/[\s^2^(Fo^2^)+(0.0636P)^2^] where P=(Fo^2^+2Fc^2^)/3' was changed
to 'calc'. New tag '_refine_ls_weighting_details' was created. The
value of the new tag was set to 'w=1/[\s^2^(Fo^2^)+(0.0636P)^2^]
where P=(Fo^2^+2Fc^2^)/3'.

Automatic conversion script
Id: cif_fix_values 3143 2015-03-26 13:38:13Z robertas 

The following automatic conversions were performed:

'_atom_sites_solution_hydrogens' value 'placed geometrically' was
changed to 'geom'.

Automatic conversion script
Id: cif_fix_values 6452 2018-10-05 10:23:21Z andrius 
;
_cod_original_sg_symbol_H-M P-1
_cod_database_code 7114073

loop_
_symmetry_equiv_pos_as_xyz
'x, y, z'
'-x, -y, -z'

loop_
_atom_site_label
_atom_site_type_symbol
_atom_site_fract_x
_atom_site_fract_y
_atom_site_fract_z
_atom_site_U_iso_or_equiv
_atom_site_adp_type
_atom_site_occupancy
_atom_site_symmetry_multiplicity
_atom_site_calc_flag
_atom_site_refinement_flags
Cu1 Cu 0.39204(4) 0.66040(3) 0.495133(19) 0.02647(11) Uani 1 1 d .
S1S S -0.37682(8) 0.54809(6) 0.62139(4) 0.01999(13) Uani 1 1 d .
C1S C -0.1160(3) 0.6196(2) 0.58277(14) 0.0187(4) Uani 1 1 d .
N1S N 0.0674(3) 0.6661(2) 0.55495(13) 0.0222(4) Uani 1 1 d .
N1 N 0.5873(3) 0.8096(2) 0.40589(12) 0.0194(3) Uani 1 1 d .
C2 C 0.5184(4) 0.9638(2) 0.38486(15) 0.0217(4) Uani 1 1 d .
H2A H 0.3666 1.0028 0.4121 0.026 Uiso 1 1 calc R
C3 C 0.6563(3) 1.0680(2) 0.32605(15) 0.0200(4) Uani 1 1 d .
H3A H 0.6001 1.1760 0.3135 0.024 Uiso 1 1 calc R
C4 C 0.8794(3) 1.0134(2) 0.28512(14) 0.0179(4) Uani 1 1 d .
C5 C 0.9539(3) 0.8548(2) 0.30665(15) 0.0201(4) Uani 1 1 d .
H5A H 1.1057 0.8136 0.2808 0.024 Uiso 1 1 calc R
C6 C 0.8050(4) 0.7581(2) 0.36593(15) 0.0211(4) Uani 1 1 d .
H6A H 0.8576 0.6496 0.3795 0.025 Uiso 1 1 calc R
C7 C 1.0290(3) 1.1227(2) 0.21974(14) 0.0183(4) Uani 1 1 d .
N8 N 0.9393(3) 1.2719(2) 0.20095(12) 0.0191(3) Uani 1 1 d .
C9 C 1.0835(3) 1.3680(2) 0.14470(14) 0.0184(4) Uani 1 1 d .
N10 N 1.3050(3) 1.3241(2) 0.10743(13) 0.0217(4) Uani 1 1 d .
C11 C 1.3717(4) 1.1713(3) 0.12895(16) 0.0241(4) Uani 1 1 d .
H11A H 1.5253 1.1349 0.1022 0.029 Uiso 1 1 calc R
N12 N 1.2448(3) 1.0643(2) 0.18414(13) 0.0219(4) Uani 1 1 d .
C13 C 0.9922(3) 1.5353(2) 0.12265(14) 0.0184(4) Uani 1 1 d .
C14 C 1.1352(4) 1.6460(2) 0.06942(15) 0.0208(4) Uani 1 1 d .
H14A H 1.2937 1.6156 0.0452 0.025 Uiso 1 1 calc R
C15 C 1.0416(4) 1.8011(2) 0.05262(15) 0.0234(4) Uani 1 1 d .
H15A H 1.1413 1.8759 0.0171 0.028 Uiso 1 1 calc R
N16 N 0.8183(3) 1.8524(2) 0.08343(13) 0.0231(4) Uani 1 1 d .
C17 C 0.6829(4) 1.7446(3) 0.13314(15) 0.0229(4) Uani 1 1 d .
H17A H 0.5242 1.7782 0.1554 0.028 Uiso 1 1 calc R
C18 C 0.7591(4) 1.5858(2) 0.15457(15) 0.0208(4) Uani 1 1 d .
H18A H 0.6550 1.5137 0.1901 0.025 Uiso 1 1 calc R

loop_
_atom_site_aniso_label
_atom_site_aniso_U_11
_atom_site_aniso_U_22
_atom_site_aniso_U_33
_atom_site_aniso_U_23
_atom_site_aniso_U_13
_atom_site_aniso_U_12
Cu1 0.01853(16) 0.02710(18) 0.03154(18) 0.00561(12) 0.00206(11) -0.00697(11)
S1S 0.0163(2) 0.0210(3) 0.0210(3) 0.0001(2) 0.00240(18) -0.00203(18)
C1S 0.0202(9) 0.0168(9) 0.0187(10) -0.0028(8) -0.0029(7) 0.0030(7)
N1S 0.0182(8) 0.0236(9) 0.0248(9) -0.0023(7) -0.0019(7) -0.0012(7)
N1 0.0183(8) 0.0190(8) 0.0204(8) 0.0017(7) -0.0016(6) -0.0039(6)
C2 0.0187(9) 0.0224(10) 0.0231(10) -0.0001(8) -0.0014(8) -0.0009(8)
C3 0.0208(9) 0.0154(9) 0.0228(10) -0.0002(8) -0.0009(8) -0.0002(7)
C4 0.0196(9) 0.0173(9) 0.0171(9) -0.0010(7) -0.0029(7) -0.0033(7)
C5 0.0184(9) 0.0192(10) 0.0209(10) 0.0004(8) 0.0014(7) 0.0004(7)
C6 0.0236(10) 0.0165(9) 0.0226(10) 0.0007(8) -0.0027(8) -0.0006(8)
C7 0.0193(9) 0.0185(9) 0.0170(9) -0.0007(8) -0.0021(7) -0.0024(7)
N8 0.0199(8) 0.0172(8) 0.0191(8) 0.0006(7) 0.0013(6) -0.0030(6)
C9 0.0211(9) 0.0179(9) 0.0165(9) -0.0001(8) -0.0018(7) -0.0052(7)
N10 0.0198(8) 0.0214(9) 0.0225(9) 0.0007(7) 0.0012(7) -0.0035(7)
C11 0.0195(10) 0.0247(11) 0.0260(11) 0.0014(9) 0.0019(8) -0.0016(8)
N12 0.0199(8) 0.0202(9) 0.0240(9) 0.0010(7) 0.0007(7) -0.0004(7)
C13 0.0209(9) 0.0183(10) 0.0162(9) -0.0002(8) -0.0018(7) -0.0050(7)
C14 0.0207(9) 0.0200(10) 0.0208(10) 0.0006(8) 0.0009(8) -0.0041(8)
C15 0.0259(10) 0.0198(10) 0.0233(10) 0.0024(8) 0.0006(8) -0.0068(8)
N16 0.0273(9) 0.0177(8) 0.0234(9) 0.0016(7) -0.0026(7) -0.0022(7)
C17 0.0208(10) 0.0226(10) 0.0247(11) -0.0013(8) -0.0005(8) -0.0022(8)
C18 0.0207(9) 0.0201(10) 0.0208(10) 0.0013(8) 0.0002(8) -0.0048(8)

loop_
_atom_type_symbol
_atom_type_description
_atom_type_scat_dispersion_real
_atom_type_scat_dispersion_imag
_atom_type_scat_source
C C 0.0033 0.0016 'International Tables Vol C Tables 4.2.6.8 and 6.1.1.4'
H H 0.0000 0.0000 'International Tables Vol C Tables 4.2.6.8 and 6.1.1.4'
N N 0.0061 0.0033 'International Tables Vol C Tables 4.2.6.8 and 6.1.1.4'
S S 0.1246 0.1234 'International Tables Vol C Tables 4.2.6.8 and 6.1.1.4'
Cu Cu 0.3201 1.2651 'International Tables Vol C Tables 4.2.6.8 and 6.1.1.4'

loop_
_geom_angle_atom_site_label_1
_geom_angle_atom_site_label_2
_geom_angle_atom_site_label_3
_geom_angle
_geom_angle_site_symmetry_1
_geom_angle_site_symmetry_3
_geom_angle_publ_flag
N1S Cu1 N1 135.40(7) . . y
N1S Cu1 S1S 104.27(5) . 1_655 y
N1 Cu1 S1S 108.52(5) . 1_655 y
N1S Cu1 S1S 99.83(5) . 2_566 y
N1 Cu1 S1S 97.05(5) . 2_566 y
S1S Cu1 S1S 109.239(17) 1_655 2_566 y
N1S Cu1 Cu1 110.97(6) . 2_666 y
N1 Cu1 Cu1 112.01(5) . 2_666 y
S1S Cu1 Cu1 57.074(15) 1_655 2_666 y
S1S Cu1 Cu1 52.165(15) 2_566 2_666 y
C1S S1S Cu1 100.90(7) . 1_455 ?
C1S S1S Cu1 101.29(7) . 2_566 ?
Cu1 S1S Cu1 70.761(17) 1_455 2_566 ?
N1S C1S S1S 178.38(18) . . ?
C1S N1S Cu1 157.72(16) . . ?
C2 N1 C6 116.67(17) . . ?
C2 N1 Cu1 123.41(14) . . ?
C6 N1 Cu1 119.87(14) . . ?
N1 C2 C3 123.45(19) . . ?
C2 C3 C4 119.30(18) . . ?
C5 C4 C3 117.98(18) . . ?
C5 C4 C7 121.76(18) . . ?
C3 C4 C7 120.25(18) . . ?
C6 C5 C4 119.18(18) . . ?
N1 C6 C5 123.41(18) . . ?
N8 C7 N12 124.95(18) . . ?
N8 C7 C4 117.46(17) . . ?
N12 C7 C4 117.59(18) . . ?
C7 N8 C9 115.50(17) . . ?
N8 C9 N10 124.74(18) . . ?
N8 C9 C13 117.40(17) . . ?
N10 C9 C13 117.85(17) . . ?
C11 N10 C9 114.11(17) . . ?
N10 C11 N12 126.71(19) . . ?
C11 N12 C7 113.93(18) . . ?
C14 C13 C18 118.17(18) . . ?
C14 C13 C9 121.27(18) . . ?
C18 C13 C9 120.56(17) . . ?
C15 C14 C13 118.66(19) . . ?
N16 C15 C14 124.08(19) . . ?
C17 N16 C15 116.48(18) . . ?
N16 C17 C18 124.2(2) . . ?
C17 C18 C13 118.36(18) . . ?

loop_
_geom_bond_atom_site_label_1
_geom_bond_atom_site_label_2
_geom_bond_distance
_geom_bond_site_symmetry_2
_geom_bond_publ_flag
Cu1 N1S 1.9363(17) . y
Cu1 N1 1.9975(17) . y
Cu1 S1S 2.4143(6) 1_655 y
Cu1 S1S 2.5660(6) 2_566 y
Cu1 Cu1 2.8863(6) 2_666 y
S1S C1S 1.662(2) . ?
S1S Cu1 2.4143(6) 1_455 ?
S1S Cu1 2.5660(6) 2_566 ?
C1S N1S 1.157(3) . ?
N1 C2 1.346(3) . ?
N1 C6 1.356(3) . ?
C2 C3 1.376(3) . ?
C3 C4 1.393(3) . ?
C4 C5 1.389(3) . ?
C4 C7 1.484(3) . ?
C5 C6 1.376(3) . ?
C7 N8 1.336(3) . ?
C7 N12 1.345(3) . ?
N8 C9 1.338(3) . ?
C9 N10 1.345(3) . ?
C9 C13 1.484(3) . ?
N10 C11 1.333(3) . ?
C11 N12 1.334(3) . ?
C13 C14 1.394(3) . ?
C13 C18 1.395(3) . ?
C14 C15 1.384(3) . ?
C15 N16 1.344(3) . ?
N16 C17 1.333(3) . ?
C17 C18 1.392(3) . ?
